data_4301546
loop_
_publ_author_name
'Hyungphil Chun'
'Heejin Jung'
'Jinwoo Seo'

_publ_contact_author
;
 Prof. Dr. Hyungphil Chun
 Department of Applied Chemistry
 College of Science and Technology
 Hanyang University
 1271 Sa-3 dong, Ansan 426-791
 Republic of Korea
;
_publ_contact_author_email hchun@hanyang.ac.kr
_publ_section_title
;
Isoreticular Metal-Organic Polyhedral Networks Based on 5-Connecting
Paddlewheel Motifs
;
_journal_name_full 'Inorganic Chemistry'
_journal_page_first 2043
_journal_page_last 2047
_journal_paper_doi 10.1021/ic801784j
_journal_volume 48
_journal_year 2009
_chemical_formula_moiety '[Zn4(2,7-ndc)4(dabco)(OH2)2]'
_chemical_formula_sum 'C54 H40 N2 O18 Zn4'
_chemical_formula_weight 1266.36
_chemical_name_systematic
; 
 ? 
;
_space_group_IT_number 225
_symmetry_cell_setting cubic
_symmetry_space_group_name_Hall '-F 4 2 3'
_symmetry_space_group_name_H-M 'F m -3 m'
_atom_sites_solution_hydrogens geom
_atom_sites_solution_primary direct
_atom_sites_solution_secondary difmap
_audit_creation_method SHELXL-97
_cell_angle_alpha 90.00
_cell_angle_beta 90.00
_cell_angle_gamma 90.00
_cell_formula_units_Z 24
_cell_length_a 46.627(6)
_cell_length_b 46.627(6)
_cell_length_c 46.627(6)
_cell_measurement_temperature 173(2)
_cell_volume 101371(2)
_computing_cell_refinement 'Bruker SAINT'
_computing_data_collection 'Bruker SMART'
_computing_data_reduction 'Bruker SAINT'
_computing_molecular_graphics 'Materials Studio 4.1'
_computing_publication_material WORD
_computing_structure_refinement 'SHELXL-97 (Sheldrick, 1997)'
_computing_structure_solution 'SHELXS-97 (Sheldrick, 1990)'
_diffrn_ambient_temperature 173(2)
_diffrn_measured_fraction_theta_full 0.998
_diffrn_measured_fraction_theta_max 0.998
_diffrn_measurement_device_type 'SMART CCD'
_diffrn_measurement_method 'omega scan'
_diffrn_radiation_monochromator graphite
_diffrn_radiation_source 'fine-focus sealed tube'
_diffrn_radiation_type MoK\a
_diffrn_radiation_wavelength 0.71073
_diffrn_reflns_av_R_equivalents 0.1404
_diffrn_reflns_av_sigmaI/netI 0.0329
_diffrn_reflns_limit_h_max 46
_diffrn_reflns_limit_h_min -46
_diffrn_reflns_limit_k_max 46
_diffrn_reflns_limit_k_min -45
_diffrn_reflns_limit_l_max 46
_diffrn_reflns_limit_l_min -38
_diffrn_reflns_number 82189
_diffrn_reflns_theta_full 20.83
_diffrn_reflns_theta_max 20.83
_diffrn_reflns_theta_min 1.24
_exptl_absorpt_coefficient_mu 0.585
_exptl_absorpt_correction_T_max 0.7997
_exptl_absorpt_correction_T_min 0.7204
_exptl_absorpt_process_details 'Bruker SADABS'
_exptl_crystal_colour colorless
_exptl_crystal_density_diffrn 0.498
_exptl_crystal_density_method 'not measured'
_exptl_crystal_description 'cut tetrahedral'
_exptl_crystal_F_000 15408
_exptl_crystal_size_max 0.60
_exptl_crystal_size_mid 0.60
_exptl_crystal_size_min 0.40
_platon_squeeze_details ' ?'
_refine_diff_density_max 0.372
_refine_diff_density_min -0.624
_refine_diff_density_rms 0.049
_refine_ls_extinction_coef 0.0000007(12)
_refine_ls_extinction_expression Fc^*^=kFc[1+0.001xFc^2^\l^3^/sin(2\q)]^-1/4^
_refine_ls_extinction_method SHELXL
_refine_ls_goodness_of_fit_ref 1.142
_refine_ls_hydrogen_treatment mixed
_refine_ls_matrix_type full
_refine_ls_number_parameters 114
_refine_ls_number_reflns 2634
_refine_ls_number_restraints 18
_refine_ls_restrained_S_all 1.140
_refine_ls_R_factor_all 0.0832
_refine_ls_R_factor_gt 0.0607
_refine_ls_shift/su_max 0.000
_refine_ls_shift/su_mean 0.000
_refine_ls_structure_factor_coef Fsqd
_refine_ls_weighting_details 'calc w=1/[\s^2^(Fo^2^)+(0.0864P)^2^+103.1498P] where P=(Fo^2^+2Fc^2^)/3'
_refine_ls_weighting_scheme calc
_refine_ls_wR_factor_gt 0.1431
_refine_ls_wR_factor_ref 0.1546
_reflns_number_gt 2186
_reflns_number_total 2634
_reflns_threshold_expression >2sigma(I)
_cod_data_source_file ic801784j_si_002_1.cif
_cod_data_source_block ZND
_cod_depositor_comments
;
The following automatic conversions were performed:
'_symmetry_cell_setting' value 'Cubic' changed to 'cubic' according to
'/home/saulius/struct/CIF-dictionaries/cif_core.dic' dictionary named
'cif_core.dic' version 2.4.1 from 2010-06-29.

Automatic conversion script
Id: cif_fix_enum 1527 2010-12-29 10:47:43Z saulius 
;
_cod_original_cell_volume 101374(24)
_cod_database_code 4301546

loop_
_symmetry_equiv_pos_as_xyz
'x, y, z'
'-x, -y, z'
'-x, y, -z'
'x, -y, -z'
'z, x, y'
'z, -x, -y'
'-z, -x, y'
'-z, x, -y'
'y, z, x'
'-y, z, -x'
'y, -z, -x'
'-y, -z, x'
'y, x, -z'
'-y, -x, -z'
'y, -x, z'
'-y, x, z'
'x, z, -y'
'-x, z, y'
'-x, -z, -y'
'x, -z, y'
'z, y, -x'
'z, -y, x'
'-z, y, x'
'-z, -y, -x'
'x, y+1/2, z+1/2'
'-x, -y+1/2, z+1/2'
'-x, y+1/2, -z+1/2'
'x, -y+1/2, -z+1/2'
'z, x+1/2, y+1/2'
'z, -x+1/2, -y+1/2'
'-z, -x+1/2, y+1/2'
'-z, x+1/2, -y+1/2'
'y, z+1/2, x+1/2'
'-y, z+1/2, -x+1/2'
'y, -z+1/2, -x+1/2'
'-y, -z+1/2, x+1/2'
'y, x+1/2, -z+1/2'
'-y, -x+1/2, -z+1/2'
'y, -x+1/2, z+1/2'
'-y, x+1/2, z+1/2'
'x, z+1/2, -y+1/2'
'-x, z+1/2, y+1/2'
'-x, -z+1/2, -y+1/2'
'x, -z+1/2, y+1/2'
'z, y+1/2, -x+1/2'
'z, -y+1/2, x+1/2'
'-z, y+1/2, x+1/2'
'-z, -y+1/2, -x+1/2'
'x+1/2, y, z+1/2'
'-x+1/2, -y, z+1/2'
'-x+1/2, y, -z+1/2'
'x+1/2, -y, -z+1/2'
'z+1/2, x, y+1/2'
'z+1/2, -x, -y+1/2'
'-z+1/2, -x, y+1/2'
'-z+1/2, x, -y+1/2'
'y+1/2, z, x+1/2'
'-y+1/2, z, -x+1/2'
'y+1/2, -z, -x+1/2'
'-y+1/2, -z, x+1/2'
'y+1/2, x, -z+1/2'
'-y+1/2, -x, -z+1/2'
'y+1/2, -x, z+1/2'
'-y+1/2, x, z+1/2'
'x+1/2, z, -y+1/2'
'-x+1/2, z, y+1/2'
'-x+1/2, -z, -y+1/2'
'x+1/2, -z, y+1/2'
'z+1/2, y, -x+1/2'
'z+1/2, -y, x+1/2'
'-z+1/2, y, x+1/2'
'-z+1/2, -y, -x+1/2'
'x+1/2, y+1/2, z'
'-x+1/2, -y+1/2, z'
'-x+1/2, y+1/2, -z'
'x+1/2, -y+1/2, -z'
'z+1/2, x+1/2, y'
'z+1/2, -x+1/2, -y'
'-z+1/2, -x+1/2, y'
'-z+1/2, x+1/2, -y'
'y+1/2, z+1/2, x'
'-y+1/2, z+1/2, -x'
'y+1/2, -z+1/2, -x'
'-y+1/2, -z+1/2, x'
'y+1/2, x+1/2, -z'
'-y+1/2, -x+1/2, -z'
'y+1/2, -x+1/2, z'
'-y+1/2, x+1/2, z'
'x+1/2, z+1/2, -y'
'-x+1/2, z+1/2, y'
'-x+1/2, -z+1/2, -y'
'x+1/2, -z+1/2, y'
'z+1/2, y+1/2, -x'
'z+1/2, -y+1/2, x'
'-z+1/2, y+1/2, x'
'-z+1/2, -y+1/2, -x'
'-x, -y, -z'
'x, y, -z'
'x, -y, z'
'-x, y, z'
'-z, -x, -y'
'-z, x, y'
'z, x, -y'
'z, -x, y'
'-y, -z, -x'
'y, -z, x'
'-y, z, x'
'y, z, -x'
'-y, -x, z'
'y, x, z'
'-y, x, -z'
'y, -x, -z'
'-x, -z, y'
'x, -z, -y'
'x, z, y'
'-x, z, -y'
'-z, -y, x'
'-z, y, -x'
'z, -y, -x'
'z, y, x'
'-x, -y+1/2, -z+1/2'
'x, y+1/2, -z+1/2'
'x, -y+1/2, z+1/2'
'-x, y+1/2, z+1/2'
'-z, -x+1/2, -y+1/2'
'-z, x+1/2, y+1/2'
'z, x+1/2, -y+1/2'
'z, -x+1/2, y+1/2'
'-y, -z+1/2, -x+1/2'
'y, -z+1/2, x+1/2'
'-y, z+1/2, x+1/2'
'y, z+1/2, -x+1/2'
'-y, -x+1/2, z+1/2'
'y, x+1/2, z+1/2'
'-y, x+1/2, -z+1/2'
'y, -x+1/2, -z+1/2'
'-x, -z+1/2, y+1/2'
'x, -z+1/2, -y+1/2'
'x, z+1/2, y+1/2'
'-x, z+1/2, -y+1/2'
'-z, -y+1/2, x+1/2'
'-z, y+1/2, -x+1/2'
'z, -y+1/2, -x+1/2'
'z, y+1/2, x+1/2'
'-x+1/2, -y, -z+1/2'
'x+1/2, y, -z+1/2'
'x+1/2, -y, z+1/2'
'-x+1/2, y, z+1/2'
'-z+1/2, -x, -y+1/2'
'-z+1/2, x, y+1/2'
'z+1/2, x, -y+1/2'
'z+1/2, -x, y+1/2'
'-y+1/2, -z, -x+1/2'
'y+1/2, -z, x+1/2'
'-y+1/2, z, x+1/2'
'y+1/2, z, -x+1/2'
'-y+1/2, -x, z+1/2'
'y+1/2, x, z+1/2'
'-y+1/2, x, -z+1/2'
'y+1/2, -x, -z+1/2'
'-x+1/2, -z, y+1/2'
'x+1/2, -z, -y+1/2'
'x+1/2, z, y+1/2'
'-x+1/2, z, -y+1/2'
'-z+1/2, -y, x+1/2'
'-z+1/2, y, -x+1/2'
'z+1/2, -y, -x+1/2'
'z+1/2, y, x+1/2'
'-x+1/2, -y+1/2, -z'
'x+1/2, y+1/2, -z'
'x+1/2, -y+1/2, z'
'-x+1/2, y+1/2, z'
'-z+1/2, -x+1/2, -y'
'-z+1/2, x+1/2, y'
'z+1/2, x+1/2, -y'
'z+1/2, -x+1/2, y'
'-y+1/2, -z+1/2, -x'
'y+1/2, -z+1/2, x'
'-y+1/2, z+1/2, x'
'y+1/2, z+1/2, -x'
'-y+1/2, -x+1/2, z'
'y+1/2, x+1/2, z'
'-y+1/2, x+1/2, -z'
'y+1/2, -x+1/2, -z'
'-x+1/2, -z+1/2, y'
'x+1/2, -z+1/2, -y'
'x+1/2, z+1/2, y'
'-x+1/2, z+1/2, -y'
'-z+1/2, -y+1/2, x'
'-z+1/2, y+1/2, -x'
'z+1/2, -y+1/2, -x'
'z+1/2, y+1/2, x'

loop_
_atom_site_label
_atom_site_type_symbol
_atom_site_fract_x
_atom_site_fract_y
_atom_site_fract_z
_atom_site_U_iso_or_equiv
_atom_site_adp_type
_atom_site_occupancy
_atom_site_symmetry_multiplicity
_atom_site_calc_flag
_atom_site_refinement_flags
_atom_site_disorder_assembly
_atom_site_disorder_group
Zn1 Zn 0.199809(14) 0.199809(14) 0.0000 0.0430(4) Uani 1 4 d S . .
Zn2 Zn 0.155377(14) 0.155377(14) 0.0000 0.0422(4) Uani 1 4 d S . .
O1 O 0.17328(8) 0.21527(8) 0.03014(8) 0.0918(13) Uani 1 1 d . . .
O2 O 0.13968(7) 0.18232(7) 0.03016(6) 0.0653(10) Uani 1 1 d . . .
O3 O 0.12454(11) 0.12454(11) 0.0000 0.116(3) Uani 1 4 d S . .
N1 N 0.23071(9) 0.23071(9) 0.0000 0.0337(16) Uani 1 4 d S . .
C1 C 0.15120(10) 0.20401(11) 0.03990(9) 0.0560(14) Uani 1 1 d . . .
C2 C 0.13602(10) 0.21966(11) 0.06318(10) 0.0645(15) Uani 1 1 d . . .
C3 C 0.11274(10) 0.20758(10) 0.07524(9) 0.0550(13) Uani 1 1 d . . .
H3 H 0.1056 0.1901 0.0676 0.066 Uiso 1 1 calc R . .
C4 C 0.09874(11) 0.22001(16) 0.09874(11) 0.069(2) Uani 1 2 d S . .
C5 C 0.10997(17) 0.24716(19) 0.10997(17) 0.127(4) Uani 1 2 d S . .
C6 C 0.13385(16) 0.25867(15) 0.09654(16) 0.157(4) Uani 1 1 d . . .
H6 H 0.1416 0.2762 0.1036 0.188 Uiso 1 1 calc R . .
C7 C 0.14659(13) 0.24581(13) 0.07368(13) 0.114(3) Uani 1 1 d . . .
H7 H 0.1627 0.2546 0.0648 0.137 Uiso 1 1 calc R . .
C1N C 0.2602(3) 0.2175(3) 0.0000 0.021(4) Uani 0.32 2 d SP A 1
H1N1 H 0.2624 0.2053 0.0172 0.026 Uiso 0.16 1 calc PR A 1
H1N2 H 0.2624 0.2053 -0.0172 0.026 Uiso 0.16 1 calc PR A 1
C2N C 0.23915(17) 0.23915(17) 0.0302(3) 0.043(4) Uani 0.48 2 d SPU . 2
H2N1 H 0.2220 0.2463 0.0405 0.052 Uiso 0.24 1 calc PR . 2
H2N2 H 0.2463 0.2220 0.0405 0.052 Uiso 0.24 1 calc PR . 2
C3N C 0.2531(3) 0.2234(3) 0.0197(3) 0.036(3) Uani 0.35 1 d PU A 3
H3N1 H 0.2617 0.2048 0.0141 0.043 Uiso 0.35 1 calc PR A 3
H3N2 H 0.2451 0.2214 0.0392 0.043 Uiso 0.35 1 calc PR A 3

loop_
_atom_site_aniso_label
_atom_site_aniso_U_11
_atom_site_aniso_U_22
_atom_site_aniso_U_33
_atom_site_aniso_U_23
_atom_site_aniso_U_13
_atom_site_aniso_U_12
Zn1 0.0473(5) 0.0473(5) 0.0343(6) 0.000 0.000 -0.0241(5)
Zn2 0.0465(5) 0.0465(5) 0.0335(6) 0.000 0.000 -0.0205(5)
O1 0.080(3) 0.100(3) 0.096(3) -0.033(2) 0.043(2) -0.054(2)
O2 0.052(2) 0.088(3) 0.056(2) -0.0149(19) 0.0155(17) -0.018(2)
O3 0.102(4) 0.102(4) 0.145(8) 0.000 0.000 -0.051(5)
N1 0.038(3) 0.038(3) 0.024(4) 0.000 0.000 0.001(3)
C1 0.045(3) 0.083(4) 0.040(3) -0.014(3) 0.008(2) -0.055(3)
C2 0.060(3) 0.070(4) 0.063(3) -0.030(3) 0.026(3) -0.038(3)
C3 0.058(3) 0.060(3) 0.047(3) -0.018(3) 0.021(2) -0.022(3)
C4 0.059(3) 0.089(6) 0.059(3) -0.035(3) 0.025(4) -0.035(3)
C5 0.140(6) 0.102(7) 0.140(6) -0.078(6) 0.094(7) -0.078(6)
C6 0.158(7) 0.147(6) 0.166(7) -0.109(6) 0.125(6) -0.122(6)
C7 0.108(5) 0.115(5) 0.120(5) -0.059(4) 0.074(4) -0.074(4)
C1N 0.026(11) 0.000(9) 0.038(14) 0.000 0.000 0.003(7)
C2N 0.049(6) 0.049(6) 0.031(8) -0.008(4) -0.008(4) -0.024(7)
C3N 0.046(8) 0.031(7) 0.029(8) 0.012(6) -0.009(7) -0.014(6)

loop_
_atom_type_symbol
_atom_type_description
_atom_type_scat_dispersion_real
_atom_type_scat_dispersion_imag
_atom_type_scat_source
C C 0.0033 0.0016 'International Tables Vol C Tables 4.2.6.8 and 6.1.1.4'
H H 0.0000 0.0000 'International Tables Vol C Tables 4.2.6.8 and 6.1.1.4'
N N 0.0061 0.0033 'International Tables Vol C Tables 4.2.6.8 and 6.1.1.4'
O O 0.0106 0.0060 'International Tables Vol C Tables 4.2.6.8 and 6.1.1.4'
Zn Zn 0.2839 1.4301 'International Tables Vol C Tables 4.2.6.8 and 6.1.1.4'

loop_
_geom_angle_atom_site_label_1
_geom_angle_atom_site_label_2
_geom_angle_atom_site_label_3
_geom_angle
_geom_angle_site_symmetry_1
_geom_angle_site_symmetry_3
_geom_angle_publ_flag
O1 Zn1 O1 88.9(2) 13 110 ?
O1 Zn1 O1 159.03(19) 13 . ?
O1 Zn1 O1 87.3(2) 110 . ?
O1 Zn1 O1 87.3(2) 13 98 ?
O1 Zn1 O1 159.04(19) 110 98 ?
O1 Zn1 O1 88.9(2) . 98 ?
O1 Zn1 N1 100.48(10) 13 . ?
O1 Zn1 N1 100.48(10) 110 . ?
O1 Zn1 N1 100.49(10) . . ?
O1 Zn1 N1 100.48(10) 98 . ?
O1 Zn1 Zn2 79.52(10) 13 . ?
O1 Zn1 Zn2 79.52(10) 110 . ?
O1 Zn1 Zn2 79.51(10) . . ?
O1 Zn1 Zn2 79.52(10) 98 . ?
N1 Zn1 Zn2 180.00(17) . . ?
O2 Zn2 O2 88.04(18) . 110 ?
O2 Zn2 O2 158.87(19) . 13 ?
O2 Zn2 O2 88.11(18) 110 13 ?
O2 Zn2 O2 88.11(18) . 98 ?
O2 Zn2 O2 158.88(19) 110 98 ?
O2 Zn2 O2 88.04(18) 13 98 ?
O2 Zn2 O3 100.56(9) . . ?
O2 Zn2 O3 100.56(9) 110 . ?
O2 Zn2 O3 100.56(9) 13 . ?
O2 Zn2 O3 100.56(9) 98 . ?
O2 Zn2 Zn1 79.44(9) . . ?
O2 Zn2 Zn1 79.44(9) 110 . ?
O2 Zn2 Zn1 79.44(9) 13 . ?
O2 Zn2 Zn1 79.44(9) 98 . ?
O3 Zn2 Zn1 180.0(2) . . ?
C1 O1 Zn1 128.0(3) . . ?
C1 O2 Zn2 127.5(3) . . ?
C3N N1 C3N 79.6(11) 13 110 ?
C3N N1 C3N 139.3(10) 13 . ?
C3N N1 C3N 86.5(11) 110 . ?
C3N N1 C3N 86.5(11) 13 98 ?
C3N N1 C3N 139.3(10) 110 98 ?
C3N N1 C3N 79.6(11) . 98 ?
C3N N1 C1N 40.2(6) 13 13 ?
C3N N1 C1N 40.2(6) 110 13 ?
C3N N1 C1N 121.1(7) . 13 ?
C3N N1 C1N 121.1(7) 98 13 ?
C3N N1 C1N 121.1(7) 13 . ?
C3N N1 C1N 121.1(7) 110 . ?
C3N N1 C1N 40.2(6) . . ?
C3N N1 C1N 40.2(6) 98 . ?
C1N N1 C1N 138.2(12) 13 . ?
C3N N1 C2N 43.7(6) 13 98 ?
C3N N1 C2N 117.9(6) 110 98 ?
C3N N1 C2N 117.9(6) . 98 ?
C3N N1 C2N 43.7(6) 98 98 ?
C1N N1 C2N 82.5(3) 13 98 ?
C1N N1 C2N 82.5(3) . 98 ?
C3N N1 C2N 117.9(6) 13 . ?
C3N N1 C2N 43.7(6) 110 . ?
C3N N1 C2N 43.7(6) . . ?
C3N N1 C2N 117.9(6) 98 . ?
C1N N1 C2N 82.5(3) 13 . ?
C1N N1 C2N 82.5(3) . . ?
C2N N1 C2N 136.8(10) 98 . ?
C3N N1 Zn1 110.3(5) 13 . ?
C3N N1 Zn1 110.3(5) 110 . ?
C3N N1 Zn1 110.3(5) . . ?
C3N N1 Zn1 110.3(5) 98 . ?
C1N N1 Zn1 110.9(6) 13 . ?
C1N N1 Zn1 110.9(6) . . ?
C2N N1 Zn1 111.6(5) 98 . ?
C2N N1 Zn1 111.6(5) . . ?
O2 C1 O1 125.0(4) . . ?
O2 C1 C2 117.7(4) . . ?
O1 C1 C2 117.0(4) . . ?
C3 C2 C7 120.1(4) . . ?
C3 C2 C1 118.9(4) . . ?
C7 C2 C1 120.9(4) . . ?
C2 C3 C4 122.0(4) . . ?
C3 C4 C3 123.9(6) 120 . ?
C3 C4 C5 118.0(3) 120 . ?
C3 C4 C5 118.0(3) . . ?
C6 C5 C6 125.2(7) . 120 ?
C6 C5 C4 117.4(4) . . ?
C6 C5 C4 117.4(4) 120 . ?
C7 C6 C5 122.3(5) . . ?
C6 C7 C2 120.2(5) . . ?
C1N C1N N1 110.9(6) 181 . ?
C2N C2N N1 111.6(5) 74 . ?
N1 C3N C3N 110.3(5) . 181 ?

loop_
_geom_bond_atom_site_label_1
_geom_bond_atom_site_label_2
_geom_bond_distance
_geom_bond_site_symmetry_2
_geom_bond_publ_flag
Zn1 O1 2.006(3) 13 ?
Zn1 O1 2.006(3) 110 ?
Zn1 O1 2.006(3) . ?
Zn1 O1 2.006(3) 98 ?
Zn1 N1 2.038(6) . ?
Zn1 Zn2 2.9299(13) . ?
Zn2 O2 2.023(3) . ?
Zn2 O2 2.023(3) 110 ?
Zn2 O2 2.023(3) 13 ?
Zn2 O2 2.023(3) 98 ?
Zn2 O3 2.033(7) . ?
O1 C1 1.242(5) . ?
O2 C1 1.232(5) . ?
N1 C3N 1.432(11) 13 ?
N1 C3N 1.432(11) 110 ?
N1 C3N 1.432(11) . ?
N1 C3N 1.432(11) 98 ?
N1 C1N 1.504(16) 13 ?
N1 C1N 1.504(16) . ?
N1 C2N 1.513(12) 98 ?
N1 C2N 1.513(12) . ?
C1 C2 1.487(6) . ?
C2 C3 1.346(6) . ?
C2 C7 1.403(7) . ?
C3 C4 1.401(5) . ?
C4 C3 1.401(5) 120 ?
C4 C5 1.467(9) . ?
C5 C6 1.385(6) . ?
C5 C6 1.386(6) 120 ?
C6 C7 1.360(7) . ?
C1N C1N 1.47(3) 181 ?
C2N C2N 1.43(2) 74 ?
C3N C3N 1.55(2) 181 ?

loop_
_platon_squeeze_void_nr
_platon_squeeze_void_average_x
_platon_squeeze_void_average_y
_platon_squeeze_void_average_z
_platon_squeeze_void_volume
_platon_squeeze_void_count_electrons
1 -0.003 -0.008 -0.004 78555.9 18819.0
